data_7213614
loop_
_publ_author_name
'Nowak, Anna M.'
'Kurc, Teresa'
'Janczak, Jan'
'Videnova-Adrabinska, Veneta'

_publ_section_title
;
 Synthesis and structural analysis of alkylammonium sulfoisophthalates:
 cation size and geometry effects on the hydrogen bonded network
;
_journal_issue 4
_journal_name_full CrystEngComm
_journal_page_first 591
_journal_paper_doi 10.1039/c3ce41526k
_journal_volume 16
_journal_year 2014
_chemical_formula_moiety 'C8 H5 O7 S, C4 H12 N'
_chemical_formula_sum 'C12 H17 N O7 S'
_chemical_formula_weight 319.33
_chemical_name_systematic
; 
 ? 
;
_space_group_IT_number 14
_symmetry_cell_setting monoclinic
_symmetry_space_group_name_Hall '-P 2ybc'
_symmetry_space_group_name_H-M 'P 1 21/c 1'
_atom_sites_solution_hydrogens geom
_atom_sites_solution_primary direct
_atom_sites_solution_secondary difmap
_audit_creation_method SHELXL-97
_cell_angle_alpha 90.00
_cell_angle_beta 105.620(10)
_cell_angle_gamma 90.00
_cell_formula_units_Z 4
_cell_length_a 12.235(2)
_cell_length_b 8.0730(10)
_cell_length_c 15.736(3)
_cell_measurement_reflns_used 765
_cell_measurement_temperature 295(2)
_cell_measurement_theta_max 28.39
_cell_measurement_theta_min 2.86
_cell_volume 1496.9(4)
_computing_cell_refinement
;
Oxford Diffraction Poland (2008). CrysAlis Red, Version 171.32.6
;
_computing_data_collection
;
Oxford Diffraction Poland (2008). CrysAlis CCD, Version 171.32.6
;
_computing_data_reduction
;
Oxford Diffraction Poland (2008). CrysAlis Red, Version 171.32.6
;
_computing_molecular_graphics
;
Brandenburg & Putz (2006). Diamond 3.0. Crystal and Molecular
Structure Visualisation, University of Bonn, Germany
;
_computing_publication_material 'SHELXL-97 (Sheldrick, 1997)'
_computing_structure_refinement 'SHELXL-97 (Sheldrick, 1997)'
_computing_structure_solution 'SHELXS-97 (Sheldrick, 1990)'
_diffrn_ambient_temperature 295(2)
_diffrn_detector_area_resol_mean '1024x1024 with blocks 2x2'
_diffrn_measured_fraction_theta_full 0.990
_diffrn_measured_fraction_theta_max 0.990
_diffrn_measurement_device_type 'KUMA KM-4 with CCD detector'
_diffrn_measurement_method \w-scan
_diffrn_radiation_monochromator graphite
_diffrn_radiation_source 'fine-focus sealed tube'
_diffrn_radiation_type MoK\a
_diffrn_radiation_wavelength 0.71073
_diffrn_reflns_av_R_equivalents 0.0195
_diffrn_reflns_av_sigmaI/netI 0.0182
_diffrn_reflns_limit_h_max 16
_diffrn_reflns_limit_h_min -16
_diffrn_reflns_limit_k_max 8
_diffrn_reflns_limit_k_min -10
_diffrn_reflns_limit_l_max 20
_diffrn_reflns_limit_l_min -20
_diffrn_reflns_number 19422
_diffrn_reflns_theta_full 28.39
_diffrn_reflns_theta_max 28.39
_diffrn_reflns_theta_min 2.86
_exptl_absorpt_coefficient_mu 0.248
_exptl_absorpt_correction_T_max 0.9461
_exptl_absorpt_correction_T_min 0.9163
_exptl_absorpt_correction_type numerical
_exptl_absorpt_process_details
;
Oxford Diffraction Poland (2008). CrysAlis Red, Version 171.32.6
;
_exptl_crystal_colour colourless
_exptl_crystal_density_diffrn 1.417
_exptl_crystal_density_meas 1.41
_exptl_crystal_density_method floatation
_exptl_crystal_description parallelepiped
_exptl_crystal_F_000 672
_exptl_crystal_size_max 0.34
_exptl_crystal_size_mid 0.28
_exptl_crystal_size_min 0.25
_refine_diff_density_max 0.279
_refine_diff_density_min -0.337
_refine_diff_density_rms 0.057
_refine_ls_extinction_method none
_refine_ls_goodness_of_fit_ref 1.013
_refine_ls_hydrogen_treatment mixed
_refine_ls_matrix_type full
_refine_ls_number_parameters 204
_refine_ls_number_reflns 3722
_refine_ls_number_restraints 0
_refine_ls_restrained_S_all 1.013
_refine_ls_R_factor_all 0.0521
_refine_ls_R_factor_gt 0.0347
_refine_ls_shift/su_max 0.000
_refine_ls_shift/su_mean 0.000
_refine_ls_structure_factor_coef Fsqd
_refine_ls_weighting_details 'calc w=1/[\s^2^(Fo^2^)+(0.0880P)^2^] where P=(Fo^2^+2Fc^2^)/3'
_refine_ls_weighting_scheme calc
_refine_ls_wR_factor_gt 0.0968
_refine_ls_wR_factor_ref 0.1202
_reflns_number_gt 2864
_reflns_number_total 3722
_reflns_threshold_expression I>2\s(I)
_cod_data_source_file c3ce41526k.txt
_cod_data_source_block 2
_cod_original_sg_symbol_H-M 'P 21/c'
_cod_database_code 7213614

loop_
_symmetry_equiv_pos_as_xyz
'x, y, z'
'-x, y+1/2, -z+1/2'
'-x, -y, -z'
'x, -y-1/2, z-1/2'

loop_
_atom_site_label
_atom_site_type_symbol
_atom_site_fract_x
_atom_site_fract_y
_atom_site_fract_z
_atom_site_U_iso_or_equiv
_atom_site_adp_type
_atom_site_occupancy
_atom_site_symmetry_multiplicity
_atom_site_calc_flag
_atom_site_refinement_flags
S1 S 0.65534(3) 0.69616(4) 0.22109(2) 0.02711(13) Uani 1 1 d .
O1 O 0.59138(9) 0.84878(13) 0.21095(8) 0.0427(3) Uani 1 1 d .
O2 O 0.69238(8) 0.65344(16) 0.14379(7) 0.0438(3) Uani 1 1 d .
O3 O 0.59706(9) 0.56093(13) 0.25127(7) 0.0407(3) Uani 1 1 d .
C1 C 0.78123(10) 0.73283(16) 0.30737(8) 0.0263(3) Uani 1 1 d .
C2 C 0.86758(11) 0.82593(16) 0.28919(8) 0.0261(3) Uani 1 1 d .
H2 H 0.8598 0.8669 0.2326 0.031 Uiso 1 1 calc R
C3 C 0.96615(11) 0.85777(17) 0.35619(8) 0.0273(3) Uani 1 1 d .
C4 C 0.97779(12) 0.79621(17) 0.44026(9) 0.0311(3) Uani 1 1 d .
H4 H 1.0431 0.8188 0.4850 0.037 Uiso 1 1 calc R
C5 C 0.89182(12) 0.70054(17) 0.45788(9) 0.0307(3) Uani 1 1 d .
C6 C 0.79332(12) 0.66871(17) 0.39124(9) 0.0298(3) Uani 1 1 d .
H6 H 0.7358 0.6047 0.4029 0.036 Uiso 1 1 calc R
C7 C 1.05972(12) 0.95101(18) 0.33391(9) 0.0297(3) Uani 1 1 d .
O4 O 1.06022(11) 0.98373(16) 0.25891(7) 0.0506(3) Uani 1 1 d .
O5 O 1.14333(9) 0.99417(14) 0.40227(7) 0.0397(3) Uani 1 1 d .
H5 H 1.1981(19) 1.046(2) 0.3841(13) 0.060 Uiso 1 1 d .
C8 C 0.90459(13) 0.6240(2) 0.54627(10) 0.0379(3) Uani 1 1 d .
O6 O 0.83539(11) 0.53378(17) 0.56364(8) 0.0581(4) Uani 1 1 d .
O7 O 1.00245(11) 0.66389(16) 0.60340(8) 0.0510(3) Uani 1 1 d .
H7 H 1.0097(19) 0.609(3) 0.6527(15) 0.077 Uiso 1 1 d .
N1 N 0.39265(12) 0.71160(18) 0.28423(11) 0.0460(4) Uani 1 1 d .
H1N H 0.423(2) 0.800(3) 0.2733(15) 0.069 Uiso 1 1 d .
H2N H 0.442(2) 0.623(3) 0.2761(14) 0.069 Uiso 1 1 d .
C9 C 0.28379(16) 0.7064(2) 0.21424(19) 0.0675(6) Uani 1 1 d .
H9A H 0.2384 0.6146 0.2253 0.101 Uiso 1 1 calc R
H9B H 0.2420 0.8079 0.2159 0.101 Uiso 1 1 calc R
C10 C 0.3027(3) 0.6872(4) 0.1257(2) 0.0966(9) Uani 1 1 d .
H10A H 0.3458 0.7796 0.1139 0.145 Uiso 1 1 calc R
H10B H 0.2309 0.6830 0.0820 0.145 Uiso 1 1 calc R
H10C H 0.3437 0.5865 0.1238 0.145 Uiso 1 1 calc R
C11 C 0.3835(2) 0.7174(3) 0.37671(17) 0.0689(6) Uani 1 1 d .
H11A H 0.3394 0.8137 0.3840 0.103 Uiso 1 1 calc R
H11B H 0.3438 0.6195 0.3883 0.103 Uiso 1 1 calc R
C12 C 0.4969(3) 0.7257(4) 0.44104(18) 0.1045(10) Uani 1 1 d .
H12A H 0.5421 0.6337 0.4318 0.157 Uiso 1 1 calc R
H12B H 0.4885 0.7213 0.4999 0.157 Uiso 1 1 calc R
H12C H 0.5336 0.8274 0.4330 0.157 Uiso 1 1 calc R

loop_
_atom_site_aniso_label
_atom_site_aniso_U_11
_atom_site_aniso_U_22
_atom_site_aniso_U_33
_atom_site_aniso_U_23
_atom_site_aniso_U_13
_atom_site_aniso_U_12
S1 0.01962(18) 0.0249(2) 0.0360(2) -0.00140(12) 0.00613(13) 0.00199(11)
O1 0.0302(5) 0.0280(5) 0.0643(7) -0.0019(5) 0.0031(5) 0.0078(4)
O2 0.0276(5) 0.0688(8) 0.0327(6) -0.0099(5) 0.0042(4) 0.0070(5)
O3 0.0332(5) 0.0329(6) 0.0537(6) 0.0016(5) 0.0077(5) -0.0080(4)
C1 0.0224(6) 0.0252(7) 0.0308(7) -0.0020(5) 0.0067(5) 0.0027(5)
C2 0.0271(6) 0.0265(7) 0.0255(6) 0.0003(5) 0.0082(5) 0.0011(5)
C3 0.0266(6) 0.0271(6) 0.0284(6) -0.0020(5) 0.0077(5) -0.0018(5)
C4 0.0275(7) 0.0372(8) 0.0268(7) -0.0013(5) 0.0039(5) -0.0001(5)
C5 0.0317(7) 0.0333(7) 0.0288(7) 0.0027(5) 0.0112(6) 0.0036(5)
C6 0.0274(6) 0.0314(7) 0.0334(7) 0.0026(5) 0.0128(5) -0.0001(5)
C7 0.0308(7) 0.0299(7) 0.0287(7) -0.0040(5) 0.0083(5) -0.0050(5)
O4 0.0548(7) 0.0681(8) 0.0288(6) -0.0041(5) 0.0112(5) -0.0324(6)
O5 0.0300(5) 0.0551(7) 0.0325(5) -0.0008(4) 0.0060(4) -0.0128(5)
C8 0.0398(8) 0.0449(9) 0.0310(7) 0.0057(6) 0.0128(6) 0.0057(7)
O6 0.0542(7) 0.0788(10) 0.0436(7) 0.0196(6) 0.0173(6) -0.0129(7)
O7 0.0430(7) 0.0740(9) 0.0325(6) 0.0166(6) 0.0040(5) -0.0019(6)
N1 0.0366(8) 0.0331(8) 0.0725(10) 0.0050(7) 0.0220(7) 0.0016(6)
C9 0.0323(9) 0.0408(11) 0.121(2) -0.0002(11) 0.0054(11) -0.0029(7)
C10 0.0751(17) 0.098(2) 0.0903(19) -0.0156(15) -0.0235(15) 0.0095(14)
C11 0.0831(16) 0.0528(12) 0.0887(16) 0.0054(10) 0.0540(14) 0.0120(11)
C12 0.116(2) 0.138(3) 0.0638(16) 0.0026(15) 0.0314(17) -0.004(2)

loop_
_atom_type_symbol
_atom_type_description
_atom_type_scat_dispersion_real
_atom_type_scat_dispersion_imag
_atom_type_scat_source
C C 0.0033 0.0016 'International Tables Vol C Tables 4.2.6.8 and 6.1.1.4'
H H 0.0000 0.0000 'International Tables Vol C Tables 4.2.6.8 and 6.1.1.4'
N N 0.0061 0.0033 'International Tables Vol C Tables 4.2.6.8 and 6.1.1.4'
O O 0.0106 0.0060 'International Tables Vol C Tables 4.2.6.8 and 6.1.1.4'
S S 0.1246 0.1234 'International Tables Vol C Tables 4.2.6.8 and 6.1.1.4'

loop_
_geom_angle_atom_site_label_1
_geom_angle_atom_site_label_2
_geom_angle_atom_site_label_3
_geom_angle
O1 S1 O2 113.12(7)
O1 S1 O3 112.21(7)
O2 S1 O3 112.81(7)
O1 S1 C1 105.88(6)
O2 S1 C1 106.11(6)
O3 S1 C1 105.99(6)
C2 C1 C6 120.39(12)
C2 C1 S1 118.85(10)
C6 C1 S1 120.76(10)
C1 C2 C3 119.68(12)
C1 C2 H2 120.2
C3 C2 H2 120.2
C4 C3 C2 120.10(12)
C4 C3 C7 121.26(12)
C2 C3 C7 118.57(12)
C3 C4 C5 120.06(13)
C3 C4 H4 120.0
C5 C4 H4 120.0
C4 C5 C6 119.99(12)
C4 C5 C8 121.39(13)
C6 C5 C8 118.56(13)
C1 C6 C5 119.77(13)
C1 C6 H6 120.1
C5 C6 H6 120.1
O4 C7 O5 122.14(13)
O4 C7 C3 123.08(12)
O5 C7 C3 114.78(11)
C7 O5 H5 110.2(13)
O6 C8 O7 123.65(14)
O6 C8 C5 124.02(14)
O7 C8 C5 112.31(13)
C8 O7 H7 109.5(15)
C9 N1 C11 115.93(18)
C9 N1 H1N 103.1(16)
C11 N1 H1N 108.9(16)
C9 N1 H2N 110.3(13)
C11 N1 H2N 111.5(12)
H1N N1 H2N 106.3(19)
C10 C9 N1 111.42(18)
C10 C9 H9A 109.3
N1 C9 H9A 109.3
C10 C9 H9B 109.3
N1 C9 H9B 109.3
H9A C9 H9B 108.0
C9 C10 H10A 109.5
C9 C10 H10B 109.5
H10A C10 H10B 109.5
C9 C10 H10C 109.5
H10A C10 H10C 109.5
H10B C10 H10C 109.5
C12 C11 N1 111.41(18)
C12 C11 H11A 109.3
N1 C11 H11A 109.3
C12 C11 H11B 109.3
N1 C11 H11B 109.3
H11A C11 H11B 108.0
C11 C12 H12A 109.5
C11 C12 H12B 109.5
H12A C12 H12B 109.5
C11 C12 H12C 109.5
H12A C12 H12C 109.5
H12B C12 H12C 109.5

loop_
_geom_bond_atom_site_label_1
_geom_bond_atom_site_label_2
_geom_bond_distance
S1 O1 1.4452(10)
S1 O2 1.4494(11)
S1 O3 1.4521(10)
S1 C1 1.7825(13)
C1 C2 1.3877(18)
C1 C6 1.3879(19)
C2 C3 1.3956(18)
C2 H2 0.9300
C3 C4 1.3842(19)
C3 C7 1.4887(18)
C4 C5 1.3916(19)
C4 H4 0.9300
C5 C6 1.392(2)
C5 C8 1.4913(19)
C6 H6 0.9300
C7 O4 1.2111(17)
C7 O5 1.3162(17)
O5 H5 0.90(2)
C8 O6 1.2027(18)
C8 O7 1.329(2)
O7 H7 0.88(2)
N1 C9 1.483(3)
N1 C11 1.490(3)
N1 H1N 0.84(2)
N1 H2N 0.96(2)
C9 C10 1.480(4)
C9 H9A 0.9700
C9 H9B 0.9700
C10 H10A 0.9600
C10 H10B 0.9600
C10 H10C 0.9600
C11 C12 1.483(4)
C11 H11A 0.9700
C11 H11B 0.9700
C12 H12A 0.9600
C12 H12B 0.9600
C12 H12C 0.9600

loop_
_geom_hbond_atom_site_label_D
_geom_hbond_atom_site_label_H
_geom_hbond_atom_site_label_A
_geom_hbond_distance_DH
_geom_hbond_distance_HA
_geom_hbond_distance_DA
_geom_hbond_angle_DHA
_geom_hbond_site_symmetry_A
_geom_hbond_publ_flag
O5 H5 O2 0.90(2) 1.75(2) 2.646(2) 176(2) 2_755 y
O7 H7 O4 0.88(2) 1.78(2) 2.641(2) 166(2) 4_576 y
N1 H1N O3 0.84(2) 2.14(2) 2.884(2) 147(2) 2_655 y
N1 H1N O1 0.84(2) 2.54(2) 3.159(2) 131(2) . y
N1 H2N O3 0.96(2) 2.10(2) 2.950(2) 146(2) . y
N1 H2N O1 0.96(2) 2.27(2) 2.935(2) 125(2) 2_645 y
